data_7156608
loop_
_publ_author_name
'Su, Jianhong'
'Zhou, Yiqun'
'Xu, Xin'

_publ_section_title
;
 Hydroaminoalkylation of sterically hindered alkenes with N,N-dimethyl
 anilines using a scandium catalyst.
;
_journal_issue 7
_journal_name_full 'Organic &amp; biomolecular chemistry'
_journal_page_first 2013
_journal_page_last 2019
_journal_paper_doi 10.1039/c8ob02657b
_journal_volume 17
_journal_year 2019
_chemical_formula_sum 'C31 H51 N2 Sc Si2'
_chemical_formula_weight 552.88
_space_group_crystal_system monoclinic
_space_group_IT_number 15
_space_group_name_Hall '-C 2yc'
_space_group_name_H-M_alt 'C 1 2/c 1'
_symmetry_space_group_name_Hall '-C 2yc'
_symmetry_space_group_name_H-M 'C 1 2/c 1'
_atom_sites_solution_hydrogens geom
_audit_creation_method SHELXL-2013
_audit_update_record
;
2018-10-25 deposited with the CCDC.
2018-12-10 downloaded from the CCDC.
;
_cell_angle_alpha 90
_cell_angle_beta 98.199(2)
_cell_angle_gamma 90
_cell_formula_units_Z 8
_cell_length_a 38.238(2)
_cell_length_b 10.4410(5)
_cell_length_c 17.4643(9)
_cell_measurement_reflns_used 9990
_cell_measurement_temperature 120(2)
_cell_measurement_theta_max 27.23
_cell_measurement_theta_min 2.15
_cell_volume 6901.2(6)
_computing_cell_refinement 'Bruker SMART'
_computing_data_collection 'Bruker SMART'
_computing_data_reduction 'Bruker SAINT'
_computing_molecular_graphics 'Bruker SHELXTL'
_computing_publication_material 'Bruker SHELXTL'
_computing_structure_refinement 'SHELXL-2013 (Sheldrick, 2013)'
_computing_structure_solution 'Bruker SHELXTL'
_diffrn_ambient_temperature 120(2)
_diffrn_measured_fraction_theta_full 0.998
_diffrn_measured_fraction_theta_max 0.997
_diffrn_measurement_device_type 'CCD area detector'
_diffrn_measurement_method 'phi and omega scans'
_diffrn_radiation_type MoK\a
_diffrn_radiation_wavelength 0.71073
_diffrn_reflns_av_R_equivalents 0.0700
_diffrn_reflns_av_unetI/netI 0.0516
_diffrn_reflns_Laue_measured_fraction_full 0.998
_diffrn_reflns_Laue_measured_fraction_max 0.997
_diffrn_reflns_limit_h_max 49
_diffrn_reflns_limit_h_min -49
_diffrn_reflns_limit_k_max 13
_diffrn_reflns_limit_k_min -13
_diffrn_reflns_limit_l_max 21
_diffrn_reflns_limit_l_min -22
_diffrn_reflns_number 47739
_diffrn_reflns_point_group_measured_fraction_full 0.998
_diffrn_reflns_point_group_measured_fraction_max 0.997
_diffrn_reflns_theta_full 25.242
_diffrn_reflns_theta_max 27.485
_diffrn_reflns_theta_min 2.532
_exptl_absorpt_coefficient_mu 0.302
_exptl_absorpt_correction_type none
_exptl_crystal_colour colourless
_exptl_crystal_density_diffrn 1.064
_exptl_crystal_description block
_exptl_crystal_F_000 2400
_refine_diff_density_max 0.384
_refine_diff_density_min -0.311
_refine_diff_density_rms 0.054
_refine_ls_extinction_method none
_refine_ls_goodness_of_fit_ref 1.053
_refine_ls_hydrogen_treatment constr
_refine_ls_matrix_type full
_refine_ls_number_parameters 337
_refine_ls_number_reflns 7901
_refine_ls_number_restraints 0
_refine_ls_restrained_S_all 1.053
_refine_ls_R_factor_all 0.0760
_refine_ls_R_factor_gt 0.0425
_refine_ls_shift/su_max 0.002
_refine_ls_shift/su_mean 0.000
_refine_ls_structure_factor_coef Fsqd
_refine_ls_weighting_details
;
 w=1/[\s^2^(Fo^2^)+(0.0463P)^2^+6.1321P]
 where P=(Fo^2^+2Fc^2^)/3
;
_refine_ls_weighting_scheme calc
_refine_ls_wR_factor_gt 0.0976
_refine_ls_wR_factor_ref 0.1188
_reflns_Friedel_coverage 0.000
_reflns_number_gt 5641
_reflns_number_total 7929
_reflns_threshold_expression 'I > 2\s(I)'
_cod_data_source_file c8ob02657b2.cif
_cod_data_source_block 0716-2
_cod_depositor_comments 'Adding full bibliography for 7156608.cif.'
_cod_original_cell_volume 6901.3(6)
_cod_database_code 7156608
_shelx_space_group_comment
;
The symmetry employed for this shelxl refinement is uniquely defined
by the following loop, which should always be used as a source of
symmetry information in preference to the above space-group names.
They are only intended as comments.
;
_shelxl_version_number 2013-2

loop_
_space_group_symop_operation_xyz
'x, y, z'
'-x, y, -z+1/2'
'x+1/2, y+1/2, z'
'-x+1/2, y+1/2, -z+1/2'
'-x, -y, -z'
'x, -y, z-1/2'
'-x+1/2, -y+1/2, -z'
'x+1/2, -y+1/2, z-1/2'

loop_
_atom_site_label
_atom_site_type_symbol
_atom_site_fract_x
_atom_site_fract_y
_atom_site_fract_z
_atom_site_U_iso_or_equiv
_atom_site_adp_type
_atom_site_occupancy
_atom_site_site_symmetry_order
_atom_site_calc_flag
_atom_site_refinement_flags_posn
_atom_site_refinement_flags_adp
Sc1 Sc 0.12241(2) 0.65179(3) 0.08347(2) 0.02170(10) Uani 1 1 d . .
N1 N 0.09552(4) 0.64263(14) 0.18035(9) 0.0235(3) Uani 1 1 d . .
N2 N 0.14598(4) 0.47799(14) 0.12549(9) 0.0246(3) Uani 1 1 d . .
Si1 Si 0.07403(2) 0.76010(6) -0.09487(4) 0.03780(16) Uani 1 1 d . .
Si2 Si 0.19007(2) 0.87297(5) 0.17051(3) 0.02790(14) Uani 1 1 d . .
C1 C 0.18272(7) 0.3582(2) 0.22865(12) 0.0411(6) Uani 1 1 d . .
H1A H 0.1711 0.2744 0.2233 0.062 Uiso 1 1 calc R U
H1B H 0.1922 0.3730 0.2831 0.062 Uiso 1 1 calc R U
H1C H 0.2021 0.3599 0.1974 0.062 Uiso 1 1 calc R U
C2 C 0.15638(5) 0.46142(18) 0.20117(11) 0.0261(4) Uani 1 1 d . .
C3 C 0.14310(5) 0.53450(18) 0.25795(11) 0.0258(4) Uani 1 1 d . .
H3 H 0.1565 0.5330 0.3081 0.031 Uiso 1 1 calc R U
C4 C 0.11244(5) 0.60930(17) 0.24955(11) 0.0246(4) Uani 1 1 d . .
C5 C 0.09801(6) 0.6487(2) 0.32192(11) 0.0327(5) Uani 1 1 d . .
H5A H 0.0941 0.7415 0.3213 0.049 Uiso 1 1 calc R U
H5B H 0.1149 0.6257 0.3674 0.049 Uiso 1 1 calc R U
H5C H 0.0756 0.6046 0.3242 0.049 Uiso 1 1 calc R U
C6 C 0.06085(5) 0.69738(19) 0.17257(11) 0.0271(4) Uani 1 1 d . .
C7 C 0.05599(6) 0.8280(2) 0.17732(14) 0.0392(5) Uani 1 1 d . .
H7 H 0.0758 0.8829 0.1902 0.047 Uiso 1 1 calc R U
C8 C 0.02209(7) 0.8788(2) 0.16325(16) 0.0501(7) Uani 1 1 d . .
H8 H 0.0187 0.9686 0.1667 0.060 Uiso 1 1 calc R U
C9 C -0.00652(7) 0.7995(3) 0.14440(14) 0.0494(7) Uani 1 1 d . .
H9 H -0.0296 0.8346 0.1345 0.059 Uiso 1 1 calc R U
C10 C -0.00177(6) 0.6704(3) 0.13986(15) 0.0479(6) Uani 1 1 d . .
H10 H -0.0216 0.6158 0.1270 0.058 Uiso 1 1 calc R U
C11 C 0.03185(6) 0.6187(2) 0.15398(14) 0.0398(5) Uani 1 1 d . .
H11 H 0.0350 0.5287 0.1509 0.048 Uiso 1 1 calc R U
C12 C 0.15193(6) 0.37796(18) 0.07180(11) 0.0282(4) Uani 1 1 d . .
C13 C 0.17998(6) 0.3874(2) 0.02823(11) 0.0335(5) Uani 1 1 d . .
C14 C 0.18353(7) 0.2895(2) -0.02510(12) 0.0437(6) Uani 1 1 d . .
H14 H 0.2023 0.2936 -0.0553 0.052 Uiso 1 1 calc R U
C15 C 0.16046(8) 0.1876(2) -0.03458(13) 0.0470(7) Uani 1 1 d . .
H15 H 0.1637 0.1216 -0.0703 0.056 Uiso 1 1 calc R U
C16 C 0.13291(7) 0.1815(2) 0.00743(12) 0.0419(6) Uani 1 1 d . .
H16 H 0.1170 0.1111 0.0000 0.050 Uiso 1 1 calc R U
C17 C 0.12759(6) 0.27618(18) 0.06094(11) 0.0320(5) Uani 1 1 d . .
C18 C 0.20570(6) 0.4981(2) 0.03744(12) 0.0380(5) Uani 1 1 d . .
H18 H 0.1992 0.5543 0.0795 0.046 Uiso 1 1 calc R U
C19 C 0.20302(7) 0.5788(2) -0.03618(13) 0.0447(6) Uani 1 1 d . .
H19A H 0.2100 0.5269 -0.0783 0.067 Uiso 1 1 calc R U
H19B H 0.2187 0.6531 -0.0270 0.067 Uiso 1 1 calc R U
H19C H 0.1786 0.6082 -0.0504 0.067 Uiso 1 1 calc R U
C20 C 0.24385(7) 0.4537(3) 0.06191(15) 0.0582(7) Uani 1 1 d . .
H20A H 0.2453 0.4040 0.1098 0.087 Uiso 1 1 calc R U
H20B H 0.2594 0.5286 0.0705 0.087 Uiso 1 1 calc R U
H20C H 0.2513 0.4002 0.0211 0.087 Uiso 1 1 calc R U
C21 C 0.09623(6) 0.2671(2) 0.10481(13) 0.0385(5) Uani 1 1 d . .
H21 H 0.0978 0.3400 0.1423 0.046 Uiso 1 1 calc R U
C22 C 0.09662(9) 0.1435(3) 0.15065(16) 0.0610(8) Uani 1 1 d . .
H22A H 0.0943 0.0705 0.1150 0.091 Uiso 1 1 calc R U
H22B H 0.0769 0.1435 0.1808 0.091 Uiso 1 1 calc R U
H22C H 0.1190 0.1368 0.1857 0.091 Uiso 1 1 calc R U
C23 C 0.06157(8) 0.2801(3) 0.05048(18) 0.0639(8) Uani 1 1 d . .
H23A H 0.0619 0.3590 0.0202 0.096 Uiso 1 1 calc R U
H23B H 0.0419 0.2832 0.0808 0.096 Uiso 1 1 calc R U
H23C H 0.0586 0.2063 0.0155 0.096 Uiso 1 1 calc R U
C24 C 0.08961(6) 0.62841(19) -0.03004(12) 0.0349(5) Uani 1 1 d . .
H24A H 0.1028 0.5702 -0.0602 0.042 Uiso 1 1 calc R U
H24B H 0.0682 0.5811 -0.0203 0.042 Uiso 1 1 calc R U
C25 C 0.04860(9) 0.8745(3) -0.0415(2) 0.0784(10) Uani 1 1 d . .
H25A H 0.0283 0.8302 -0.0251 0.118 Uiso 1 1 calc R U
H25B H 0.0402 0.9462 -0.0755 0.118 Uiso 1 1 calc R U
H25C H 0.0639 0.9071 0.0041 0.118 Uiso 1 1 calc R U
C26 C 0.11185(9) 0.8484(3) -0.12641(16) 0.0735(10) Uani 1 1 d . .
H26A H 0.1269 0.8832 -0.0810 0.110 Uiso 1 1 calc R U
H26B H 0.1029 0.9187 -0.1609 0.110 Uiso 1 1 calc R U
H26C H 0.1257 0.7898 -0.1540 0.110 Uiso 1 1 calc R U
C27 C 0.04468(8) 0.7073(3) -0.18500(16) 0.0695(9) Uani 1 1 d . .
H27A H 0.0579 0.6505 -0.2151 0.104 Uiso 1 1 calc R U
H27B H 0.0366 0.7825 -0.2162 0.104 Uiso 1 1 calc R U
H27C H 0.0242 0.6613 -0.1707 0.104 Uiso 1 1 calc R U
C28 C 0.15724(5) 0.82084(18) 0.08887(11) 0.0274(4) Uani 1 1 d . .
H28A H 0.1705 0.8120 0.0444 0.033 Uiso 1 1 calc R U
H28B H 0.1412 0.8949 0.0768 0.033 Uiso 1 1 calc R U
C29 C 0.21342(6) 1.0240(2) 0.14954(14) 0.0412(5) Uani 1 1 d . .
H29A H 0.2265 1.0096 0.1059 0.062 Uiso 1 1 calc R U
H29B H 0.2299 1.0488 0.1953 0.062 Uiso 1 1 calc R U
H29C H 0.1961 1.0924 0.1364 0.062 Uiso 1 1 calc R U
C30 C 0.22435(6) 0.7465(2) 0.19589(15) 0.0453(6) Uani 1 1 d . .
H30A H 0.2129 0.6662 0.2072 0.068 Uiso 1 1 calc R U
H30B H 0.2407 0.7735 0.2415 0.068 Uiso 1 1 calc R U
H30C H 0.2375 0.7337 0.1523 0.068 Uiso 1 1 calc R U
C31 C 0.16883(7) 0.9019(2) 0.25923(12) 0.0439(6) Uani 1 1 d . .
H31A H 0.1483 0.9582 0.2463 0.066 Uiso 1 1 calc R U
H31B H 0.1859 0.9425 0.2991 0.066 Uiso 1 1 calc R U
H31C H 0.1611 0.8200 0.2787 0.066 Uiso 1 1 calc R U

loop_
_atom_site_aniso_label
_atom_site_aniso_U_11
_atom_site_aniso_U_22
_atom_site_aniso_U_33
_atom_site_aniso_U_23
_atom_site_aniso_U_13
_atom_site_aniso_U_12
Sc1 0.0220(2) 0.02364(18) 0.01877(18) 0.00071(14) 0.00061(14) 0.00241(14)
N1 0.0205(8) 0.0252(8) 0.0248(8) 0.0009(6) 0.0038(7) 0.0022(6)
N2 0.0261(9) 0.0254(8) 0.0219(8) -0.0018(6) 0.0022(7) 0.0045(7)
Si1 0.0401(4) 0.0405(3) 0.0293(3) 0.0112(3) -0.0073(3) -0.0042(3)
Si2 0.0253(3) 0.0323(3) 0.0256(3) -0.0011(2) 0.0017(2) -0.0040(2)
C1 0.0473(14) 0.0477(13) 0.0265(11) 0.0000(10) -0.0013(10) 0.0230(11)
C2 0.0253(10) 0.0285(9) 0.0231(10) 0.0010(8) -0.0010(8) 0.0040(8)
C3 0.0254(10) 0.0297(9) 0.0213(9) -0.0005(8) -0.0003(8) 0.0030(8)
C4 0.0240(10) 0.0253(9) 0.0248(10) -0.0014(8) 0.0043(8) -0.0023(8)
C5 0.0331(12) 0.0400(11) 0.0262(11) -0.0004(9) 0.0083(9) 0.0056(9)
C6 0.0229(10) 0.0362(10) 0.0231(10) 0.0061(8) 0.0063(8) 0.0037(8)
C7 0.0329(13) 0.0351(11) 0.0508(14) 0.0095(10) 0.0101(11) 0.0051(10)
C8 0.0449(15) 0.0431(13) 0.0634(17) 0.0154(12) 0.0117(13) 0.0192(12)
C9 0.0299(13) 0.0723(17) 0.0467(15) 0.0187(13) 0.0081(11) 0.0168(13)
C10 0.0263(12) 0.0641(17) 0.0533(15) 0.0056(13) 0.0053(11) -0.0007(11)
C11 0.0259(12) 0.0439(12) 0.0494(14) 0.0008(11) 0.0051(10) 0.0017(10)
C12 0.0353(12) 0.0283(10) 0.0196(9) 0.0012(8) -0.0008(9) 0.0134(9)
C13 0.0384(13) 0.0392(11) 0.0224(10) 0.0023(9) 0.0029(9) 0.0157(10)
C14 0.0565(16) 0.0497(14) 0.0260(11) 0.0012(10) 0.0097(11) 0.0240(12)
C15 0.082(2) 0.0345(12) 0.0237(11) -0.0028(9) 0.0072(12) 0.0204(13)
C16 0.0709(18) 0.0284(11) 0.0246(11) -0.0006(9) 0.0006(11) 0.0098(11)
C17 0.0467(14) 0.0248(9) 0.0222(10) 0.0007(8) -0.0026(9) 0.0094(9)
C18 0.0322(12) 0.0550(14) 0.0275(11) -0.0019(10) 0.0069(10) 0.0117(10)
C19 0.0422(14) 0.0536(14) 0.0394(13) 0.0030(11) 0.0096(11) 0.0067(12)
C20 0.0384(15) 0.092(2) 0.0439(15) 0.0116(14) 0.0068(12) 0.0189(14)
C21 0.0492(15) 0.0272(10) 0.0387(12) -0.0071(9) 0.0050(11) -0.0031(10)
C22 0.091(2) 0.0526(16) 0.0428(15) 0.0100(12) 0.0216(15) 0.0038(15)
C23 0.0547(18) 0.0589(17) 0.077(2) 0.0174(15) 0.0043(16) -0.0063(14)
C24 0.0418(13) 0.0302(10) 0.0293(11) -0.0018(9) -0.0069(10) 0.0012(9)
C25 0.085(2) 0.0625(19) 0.083(2) 0.0129(16) -0.0035(19) 0.0403(17)
C26 0.079(2) 0.100(2) 0.0363(15) 0.0205(15) -0.0071(15) -0.0423(19)
C27 0.072(2) 0.078(2) 0.0475(16) 0.0238(15) -0.0305(15) -0.0278(17)
C28 0.0288(11) 0.0288(10) 0.0247(10) 0.0000(8) 0.0039(9) -0.0004(8)
C29 0.0421(14) 0.0401(12) 0.0417(13) -0.0050(10) 0.0068(11) -0.0129(11)
C30 0.0332(13) 0.0421(13) 0.0552(15) -0.0011(11) -0.0124(12) -0.0030(10)
C31 0.0466(15) 0.0579(15) 0.0268(11) -0.0070(10) 0.0046(11) -0.0104(12)

loop_
_atom_type_symbol
_atom_type_description
_atom_type_scat_dispersion_real
_atom_type_scat_dispersion_imag
_atom_type_scat_source
C C 0.0033 0.0016 'International Tables Vol C Tables 4.2.6.8 and 6.1.1.4'
H H 0.0000 0.0000 'International Tables Vol C Tables 4.2.6.8 and 6.1.1.4'
N N 0.0061 0.0033 'International Tables Vol C Tables 4.2.6.8 and 6.1.1.4'
Si Si 0.0817 0.0704 'International Tables Vol C Tables 4.2.6.8 and 6.1.1.4'
Sc Sc 0.2519 0.3716 'International Tables Vol C Tables 4.2.6.8 and 6.1.1.4'

loop_
_geom_angle_atom_site_label_1
_geom_angle_atom_site_label_2
_geom_angle_atom_site_label_3
_geom_angle
N1 Sc1 N2 85.10(6)
N1 Sc1 C24 115.95(8)
N2 Sc1 C24 112.19(7)
N1 Sc1 C28 111.32(7)
N2 Sc1 C28 116.63(7)
C24 Sc1 C28 112.96(8)
C4 N1 C6 120.88(16)
C4 N1 Sc1 120.74(13)
C6 N1 Sc1 117.23(12)
C2 N2 C12 119.79(15)
C2 N2 Sc1 120.49(12)
C12 N2 Sc1 119.69(12)
C24 Si1 C26 110.96(13)
C24 Si1 C25 108.59(12)
C26 Si1 C25 108.16(17)
C24 Si1 C27 113.64(12)
C26 Si1 C27 107.06(13)
C25 Si1 C27 108.28(16)
C28 Si2 C30 110.64(10)
C28 Si2 C29 112.86(10)
C30 Si2 C29 107.63(11)
C28 Si2 C31 111.08(10)
C30 Si2 C31 106.85(12)
C29 Si2 C31 107.52(11)
N2 C2 C3 122.83(17)
N2 C2 C1 119.94(17)
C3 C2 C1 117.21(17)
C4 C3 C2 127.75(18)
N1 C4 C3 122.14(17)
N1 C4 C5 120.04(17)
C3 C4 C5 117.80(17)
C7 C6 C11 119.4(2)
C7 C6 N1 121.28(19)
C11 C6 N1 119.10(18)
C6 C7 C8 119.8(2)
C9 C8 C7 120.2(2)
C10 C9 C8 120.1(2)
C9 C10 C11 120.2(2)
C6 C11 C10 120.3(2)
C13 C12 C17 121.43(18)
C13 C12 N2 120.31(19)
C17 C12 N2 118.13(18)
C14 C13 C12 117.5(2)
C14 C13 C18 120.3(2)
C12 C13 C18 122.14(18)
C15 C14 C13 121.5(2)
C16 C15 C14 120.1(2)
C15 C16 C17 121.5(2)
C16 C17 C12 117.9(2)
C16 C17 C21 119.7(2)
C12 C17 C21 122.32(17)
C13 C18 C19 111.56(19)
C13 C18 C20 112.2(2)
C19 C18 C20 110.39(19)
C17 C21 C22 111.8(2)
C17 C21 C23 111.2(2)
C22 C21 C23 110.3(2)
Si1 C24 Sc1 124.61(11)
Si2 C28 Sc1 127.61(10)

loop_
_geom_bond_atom_site_label_1
_geom_bond_atom_site_label_2
_geom_bond_distance
Sc1 N1 2.1038(16)
Sc1 N2 2.1107(16)
Sc1 C24 2.203(2)
Sc1 C28 2.205(2)
N1 C4 1.333(2)
N1 C6 1.432(2)
N2 C2 1.336(2)
N2 C12 1.443(2)
Si1 C24 1.826(2)
Si1 C26 1.863(3)
Si1 C25 1.871(3)
Si1 C27 1.881(3)
Si2 C28 1.842(2)
Si2 C30 1.869(2)
Si2 C29 1.874(2)
Si2 C31 1.874(2)
C1 C2 1.506(3)
C2 C3 1.403(3)
C3 C4 1.399(3)
C4 C5 1.507(3)
C6 C7 1.380(3)
C6 C11 1.381(3)
C7 C8 1.390(3)
C8 C9 1.374(4)
C9 C10 1.364(4)
C10 C11 1.383(3)
C12 C13 1.404(3)
C12 C17 1.407(3)
C13 C14 1.402(3)
C13 C18 1.511(3)
C14 C15 1.377(4)
C15 C16 1.369(4)
C16 C17 1.395(3)
C17 C21 1.516(3)
C18 C19 1.529(3)
C18 C20 1.532(3)
C21 C22 1.518(3)
C21 C23 1.522(4)
